data_1559720
loop_
_publ_author_name
'Kaufmann, Sebastian'
'Kr\"atschmer, Frederic'
'K\"oppe, Ralf'
'Schon, Thorben'
'Schoo, Christoph'
'Roesky, Peter W.'

_publ_section_title
;
 A cyclopentadienyl functionalized silylene -- a flexible ligand for Si-
 and C-coordination
;
_journal_issue 46
_journal_name_full 'Chemical Science'
_journal_page_first 12446
_journal_page_last 12452
_journal_paper_doi 10.1039/D0SC04174B
_journal_volume 11
_journal_year 2020
_chemical_absolute_configuration rm
_chemical_formula_moiety 'C36 H54 N2 Si Zn'
_chemical_formula_sum 'C36 H54 N2 Si Zn'
_chemical_formula_weight 608.27
_space_group_crystal_system monoclinic
_space_group_IT_number 7
_space_group_name_Hall 'P -2yc'
_space_group_name_H-M_alt 'P 1 c 1'
_atom_sites_solution_hydrogens geom
_audit_creation_date 2020-03-24
_audit_creation_method
;
Olex2 1.2
(compiled 2018.05.29 svn.r3508 for OlexSys, GUI svn.r5506)
;
_audit_update_record
;
2020-07-29 deposited with the CCDC.	2020-10-13 downloaded from the CCDC.
;
_cell_angle_alpha 90
_cell_angle_beta 99.139(4)
_cell_angle_gamma 90
_cell_formula_units_Z 2
_cell_length_a 8.5961(4)
_cell_length_b 10.5095(3)
_cell_length_c 19.1188(9)
_cell_measurement_reflns_used 21190
_cell_measurement_temperature 150
_cell_measurement_theta_max 29.57
_cell_measurement_theta_min 1.94
_cell_volume 1705.28(12)
_computing_cell_refinement 'X-Area Recipe 1.33.0.0 (STOE, 2015)'
_computing_data_collection 'X-Area WinXpose 2.0.22.0 (STOE, 2016)'
_computing_data_reduction
;
X-Area Integrate 1.71.0.0 (STOE, 2016)
X-Area X-Red32 1.63.2.0 (STOE, 2017)
;
_computing_molecular_graphics 'Olex2 (Dolomanov et al., 2009)'
_computing_publication_material 'Olex2 (Dolomanov et al., 2009)'
_computing_structure_refinement 'ShelXL (Sheldrick, 2015)'
_computing_structure_solution 'ShelXT (Sheldrick, 2015)'
_diffrn_ambient_temperature 150
_diffrn_detector 'image plate (34 cm diameter)'
_diffrn_detector_area_resol_mean 6.67
_diffrn_detector_type 'STOE Imaging Plate'
_diffrn_measured_fraction_theta_full 1.000
_diffrn_measured_fraction_theta_max 0.999
_diffrn_measurement_device '2-circle diffractometer'
_diffrn_measurement_device_type 'STOE IPDS II'
_diffrn_measurement_method 'rotation method, \w scans'
_diffrn_radiation_collimation '0.5 mm diameter, multiple pinhole'
_diffrn_radiation_monochromator 'plane graphite'
_diffrn_radiation_polarisn_norm 0
_diffrn_radiation_probe x-ray
_diffrn_radiation_type MoK\a
_diffrn_radiation_wavelength 0.71073
_diffrn_reflns_av_R_equivalents 0.0319
_diffrn_reflns_av_unetI/netI 0.0336
_diffrn_reflns_Laue_measured_fraction_full 1.000
_diffrn_reflns_Laue_measured_fraction_max 0.999
_diffrn_reflns_limit_h_max 10
_diffrn_reflns_limit_h_min -10
_diffrn_reflns_limit_k_max 12
_diffrn_reflns_limit_k_min -12
_diffrn_reflns_limit_l_max 23
_diffrn_reflns_limit_l_min -23
_diffrn_reflns_number 21928
_diffrn_reflns_point_group_measured_fraction_full 0.959
_diffrn_reflns_point_group_measured_fraction_max 0.956
_diffrn_reflns_theta_full 25.242
_diffrn_reflns_theta_max 26.038
_diffrn_reflns_theta_min 1.938
_diffrn_source 'sealed X-ray tube, 12 x 0.4 mm long-fine focus'
_diffrn_source_current 0.000
_diffrn_source_power 0.000
_diffrn_source_voltage 0
_exptl_absorpt_coefficient_mu 0.781
_exptl_absorpt_correction_T_max 0.9121
_exptl_absorpt_correction_T_min 0.6871
_exptl_absorpt_correction_type multi-scan
_exptl_absorpt_process_details
;
STOE X-Red32, absorption correction by Gaussian integration, analogous to
P. Coppens, "The Evaluation of Absorption and Extinction in Single-Crystal
Structure Analysis", published in
F. R. Ahmed (Editor), "Crystallographic Computing",
Munksgaard, Copenhagen (1970), 255 - 270
;
_exptl_crystal_colour yellow
_exptl_crystal_colour_primary yellow
_exptl_crystal_density_diffrn 1.185
_exptl_crystal_description irregular
_exptl_crystal_F_000 656
_exptl_crystal_size_max 0.525
_exptl_crystal_size_mid 0.353
_exptl_crystal_size_min 0.117
_refine_diff_density_max 0.206
_refine_diff_density_min -0.211
_refine_diff_density_rms 0.040
_refine_ls_abs_structure_details
;
 Flack x determined using 2463 quotients [(I+)-(I-)]/[(I+)+(I-)]
 (Parsons, Flack and Wagner, Acta Cryst. B69 (2013) 249-259).
;
_refine_ls_abs_structure_Flack -0.015(7)
_refine_ls_extinction_method none
_refine_ls_goodness_of_fit_ref 0.986
_refine_ls_hydrogen_treatment constr
_refine_ls_matrix_type full
_refine_ls_number_parameters 386
_refine_ls_number_reflns 6435
_refine_ls_number_restraints 2
_refine_ls_restrained_S_all 0.986
_refine_ls_R_factor_all 0.0345
_refine_ls_R_factor_gt 0.0293
_refine_ls_shift/su_max 0.001
_refine_ls_shift/su_mean 0.000
_refine_ls_structure_factor_coef Fsqd
_refine_ls_weighting_details 'w=1/[\s^2^(Fo^2^)+(0.0453P)^2^] where P=(Fo^2^+2Fc^2^)/3'
_refine_ls_weighting_scheme calc
_refine_ls_wR_factor_gt 0.0659
_refine_ls_wR_factor_ref 0.0671
_reflns_Friedel_coverage 0.909
_reflns_Friedel_fraction_full 0.919
_reflns_Friedel_fraction_max 0.912
_reflns_number_gt 5781
_reflns_number_total 6435
_reflns_threshold_expression 'I > 2\s(I)'
_cod_data_source_file d0sc04174b2.cif
_cod_data_source_block skpfkb17
_cod_database_code 1559720
_shelx_shelxl_version_number 2018/3
_shelx_space_group_comment
;
The symmetry employed for this shelxl refinement is uniquely defined
by the following loop, which should always be used as a source of
symmetry information in preference to the above space-group names.
They are only intended as comments.
;
_shelx_estimated_absorpt_t_max 0.914
_shelx_estimated_absorpt_t_min 0.685
_olex2_refinement_description
;
1. Fixed Uiso
 At 1.2 times of:
  All C(H) groups
 At 1.5 times of:
  All C(H,H,H) groups, All C(H,H,H,H,H,H) groups
2. Others
 Fixed Sof: C16A(0.55) H16A(0.55) C16B(0.45) H16B(0.45) H17D(0.45) H17E(0.45)
 H17F(0.45) H17A(0.55) H17B(0.55) H17C(0.55) H18D(0.45) H18E(0.45) H18F(0.45)
 H18A(0.55) H18B(0.55) H18C(0.55)
3.a Ternary CH refined with riding coordinates:
 C16A(H16A), C16B(H16B)
3.b Aromatic/amide H refined with riding coordinates:
 C24(H24), C25(H25), C26(H26), C27(H27), C28(H28)
3.c Idealised Me refined as rotating group:
 C8(H8A,H8B,H8C), C6(H6A,H6B,H6C), C7(H7A,H7B,H7C), C9(H9A,H9B,H9C), C15(H15A,
 H15B,H15C), C17(H17D,H17E,H17F), C17(H17A,H17B,H17C), C18(H18D,H18E,H18F),
 C18(H18A,H18B,H18C), C19(H19A,H19B,H19C), C20(H20A,H20B,H20C), C21(H21A,H21B,
 H21C), C30(H30A,H30B,H30C), C31(H31A,H31B,H31C), C32(H32A,H32B,H32C), C34(H34A,
 H34B,H34C), C35(H35A,H35B,H35C), C36(H36A,H36B,H36C)
;
_olex2_diffrn_ambient_temperature_device 'Oxford Cryosystems'
_olex2_submission_special_instructions 'No special instructions were received'

loop_
_space_group_symop_operation_xyz
'x, y, z'
'x, -y, z+1/2'

loop_
_atom_site_label
_atom_site_type_symbol
_atom_site_fract_x
_atom_site_fract_y
_atom_site_fract_z
_atom_site_U_iso_or_equiv
_atom_site_adp_type
_atom_site_occupancy
_atom_site_site_symmetry_order
_atom_site_calc_flag
_atom_site_refinement_flags_posn
_atom_site_refinement_flags_adp
_atom_site_refinement_flags_occupancy
_atom_site_disorder_assembly
_atom_site_disorder_group
Zn1 Zn 0.47996(4) 0.77034(3) 0.39366(2) 0.02667(10) Uani 1 1 d . . . . .
Si1 Si 0.58331(9) 0.62563(8) 0.47921(4) 0.01941(18) Uani 1 1 d . . . . .
N1 N 0.4369(3) 0.5880(2) 0.53658(12) 0.0195(5) Uani 1 1 d . . . . .
N2 N 0.6288(3) 0.7161(2) 0.56257(13) 0.0228(6) Uani 1 1 d . . . . .
C8 C 0.9349(4) 0.1959(3) 0.49858(19) 0.0320(8) Uani 1 1 d . . . . .
H8A H 1.046703 0.212225 0.515801 0.048 Uiso 1 1 calc GR . . . .
H8B H 0.925048 0.132905 0.460327 0.048 Uiso 1 1 calc GR . . . .
H8C H 0.884659 0.163212 0.537489 0.048 Uiso 1 1 calc GR . . . .
C1 C 0.7127(3) 0.5014(3) 0.46239(15) 0.0220(6) Uani 1 1 d . . . . .
C2 C 0.7768(4) 0.4845(3) 0.39796(16) 0.0229(6) Uani 1 1 d . . . . .
C3 C 0.8630(3) 0.3727(3) 0.40331(16) 0.0236(7) Uani 1 1 d . . . . .
C4 C 0.8557(4) 0.3177(3) 0.47110(17) 0.0242(6) Uani 1 1 d . . . . .
C5 C 0.7656(4) 0.3947(3) 0.50676(16) 0.0243(7) Uani 1 1 d . . . . .
C6 C 0.7596(4) 0.5756(3) 0.33645(16) 0.0316(8) Uani 1 1 d . . . . .
H6A H 0.647852 0.584283 0.316400 0.047 Uiso 1 1 calc GR . . . .
H6B H 0.817659 0.542941 0.300099 0.047 Uiso 1 1 calc GR . . . .
H6C H 0.801969 0.658877 0.352797 0.047 Uiso 1 1 calc GR . . . .
C7 C 0.9459(4) 0.3145(3) 0.34726(18) 0.0330(8) Uani 1 1 d . . . . .
H7A H 0.869811 0.266798 0.313573 0.050 Uiso 1 1 calc GR . . . .
H7B H 1.028755 0.256914 0.369631 0.050 Uiso 1 1 calc GR . . . .
H7C H 0.992974 0.382103 0.322147 0.050 Uiso 1 1 calc GR . . . .
C9 C 0.7272(5) 0.3688(4) 0.57984(17) 0.0350(9) Uani 1 1 d . . . . .
H9A H 0.820424 0.385315 0.615324 0.053 Uiso 1 1 calc GR . . . .
H9B H 0.695253 0.279692 0.582974 0.053 Uiso 1 1 calc GR . . . .
H9C H 0.640899 0.424467 0.588634 0.053 Uiso 1 1 calc GR . . . .
C10 C 0.4480(5) 0.8672(3) 0.29015(18) 0.0325(8) Uani 1 1 d . . . . .
C11 C 0.2963(4) 0.8446(3) 0.3095(2) 0.0418(10) Uani 1 1 d . . . . .
C12 C 0.2867(4) 0.9181(4) 0.3715(2) 0.0416(9) Uani 1 1 d . . . . .
C13 C 0.4310(4) 0.9829(3) 0.39036(18) 0.0342(9) Uani 1 1 d . . . . .
C14 C 0.5303(4) 0.9527(3) 0.34042(17) 0.0284(7) Uani 1 1 d . . . . .
C15 C 0.5069(7) 0.8209(5) 0.22455(19) 0.0591(13) Uani 1 1 d . . . . .
H15A H 0.621154 0.833398 0.229942 0.089 Uiso 1 1 calc GR . . . .
H15B H 0.455346 0.869062 0.183394 0.089 Uiso 1 1 calc GR . . . .
H15C H 0.482504 0.730290 0.217615 0.089 Uiso 1 1 calc GR . . . .
C16A C 0.1434(9) 0.7710(7) 0.2841(5) 0.0347(16) Uani 0.55 1 d . . P A 1
H16A H 0.076155 0.779068 0.322025 0.042 Uiso 0.55 1 calc R . P A 1
C16B C 0.1895(11) 0.7615(8) 0.2495(6) 0.0326(19) Uani 0.45 1 d . . P A 2
H16B H 0.255154 0.752295 0.211062 0.039 Uiso 0.45 1 calc R . P A 2
C17 C 0.0541(7) 0.8349(5) 0.2177(3) 0.086(2) Uani 1 1 d . . . . .
H17D H 0.007166 0.877398 0.254894 0.128 Uiso 0.45 1 calc GR . P A 2
H17E H -0.023850 0.778026 0.190767 0.128 Uiso 0.45 1 calc GR . P A 2
H17F H 0.087188 0.898820 0.185735 0.128 Uiso 0.45 1 calc GR . P A 2
H17A H 0.046065 0.926449 0.226058 0.128 Uiso 0.55 1 calc GR . P A 1
H17B H -0.051867 0.798305 0.206621 0.128 Uiso 0.55 1 calc GR . P A 1
H17C H 0.110823 0.820708 0.177752 0.128 Uiso 0.55 1 calc GR . P A 1
C18 C 0.1690(6) 0.6317(4) 0.2737(2) 0.0500(10) Uani 1 1 d . . . . .
H18D H 0.272536 0.592952 0.289053 0.075 Uiso 0.45 1 calc GR . P A 2
H18E H 0.110992 0.581664 0.234790 0.075 Uiso 0.45 1 calc GR . P A 2
H18F H 0.109810 0.633240 0.313461 0.075 Uiso 0.45 1 calc GR . P A 2
H18A H 0.245958 0.620030 0.241501 0.075 Uiso 0.55 1 calc GR . P A 1
H18B H 0.069049 0.591723 0.253305 0.075 Uiso 0.55 1 calc GR . P A 1
H18C H 0.208826 0.592133 0.319469 0.075 Uiso 0.55 1 calc GR . P A 1
C19 C 0.1473(6) 0.9347(5) 0.4086(3) 0.0809(19) Uani 1 1 d . . . . .
H19A H 0.082609 0.857433 0.402873 0.121 Uiso 1 1 calc GR . . . .
H19B H 0.084458 1.007288 0.388163 0.121 Uiso 1 1 calc GR . . . .
H19C H 0.183535 0.950067 0.459135 0.121 Uiso 1 1 calc GR . . . .
C20 C 0.4717(7) 1.0766(4) 0.4506(2) 0.0625(14) Uani 1 1 d . . . . .
H20A H 0.375417 1.118969 0.459807 0.094 Uiso 1 1 calc GR . . . .
H20B H 0.545431 1.140251 0.437687 0.094 Uiso 1 1 calc GR . . . .
H20C H 0.520448 1.031183 0.493252 0.094 Uiso 1 1 calc GR . . . .
C21 C 0.6896(5) 1.0086(4) 0.3381(2) 0.0499(10) Uani 1 1 d . . . . .
H21A H 0.743572 1.023678 0.386518 0.075 Uiso 1 1 calc GR . . . .
H21B H 0.677868 1.089313 0.312155 0.075 Uiso 1 1 calc GR . . . .
H21C H 0.751767 0.949348 0.314139 0.075 Uiso 1 1 calc GR . . . .
C22 C 0.5028(3) 0.6699(3) 0.58569(15) 0.0214(6) Uani 1 1 d . . . . .
C23 C 0.4479(4) 0.7026(3) 0.65343(17) 0.0253(7) Uani 1 1 d . . . . .
C24 C 0.3440(4) 0.8027(3) 0.6569(2) 0.0323(8) Uani 1 1 d . . . . .
H24 H 0.305341 0.850885 0.615732 0.039 Uiso 1 1 calc R . . . .
C25 C 0.2974(4) 0.8312(4) 0.7217(2) 0.0436(10) Uani 1 1 d . . . . .
H25 H 0.226581 0.899646 0.724701 0.052 Uiso 1 1 calc R . . . .
C26 C 0.3524(5) 0.7618(4) 0.7812(2) 0.0437(10) Uani 1 1 d . . . . .
H26 H 0.317119 0.781143 0.824675 0.052 Uiso 1 1 calc R . . . .
C27 C 0.4581(5) 0.6645(4) 0.77853(19) 0.0417(9) Uani 1 1 d . . . . .
H27 H 0.498276 0.618307 0.820214 0.050 Uiso 1 1 calc R . . . .
C28 C 0.5059(4) 0.6342(4) 0.71466(17) 0.0340(8) Uani 1 1 d . . . . .
H28 H 0.578261 0.566546 0.712504 0.041 Uiso 1 1 calc R . . . .
C29 C 0.2824(4) 0.5224(3) 0.52541(16) 0.0233(6) Uani 1 1 d . . . . .
C30 C 0.1519(4) 0.6166(3) 0.49734(18) 0.0321(8) Uani 1 1 d . . . . .
H30A H 0.144794 0.682124 0.533188 0.048 Uiso 1 1 calc GR . . . .
H30B H 0.051203 0.571438 0.486774 0.048 Uiso 1 1 calc GR . . . .
H30C H 0.176064 0.656788 0.454059 0.048 Uiso 1 1 calc GR . . . .
C31 C 0.2936(4) 0.4199(4) 0.4703(2) 0.0390(9) Uani 1 1 d . . . . .
H31A H 0.316324 0.459519 0.426578 0.058 Uiso 1 1 calc GR . . . .
H31B H 0.193377 0.373871 0.460357 0.058 Uiso 1 1 calc GR . . . .
H31C H 0.378246 0.360395 0.488289 0.058 Uiso 1 1 calc GR . . . .
C32 C 0.2460(4) 0.4617(4) 0.59365(18) 0.0386(9) Uani 1 1 d . . . . .
H32A H 0.329747 0.401408 0.611773 0.058 Uiso 1 1 calc GR . . . .
H32B H 0.145095 0.416658 0.583844 0.058 Uiso 1 1 calc GR . . . .
H32C H 0.239909 0.528145 0.629078 0.058 Uiso 1 1 calc GR . . . .
C33 C 0.7679(4) 0.7891(3) 0.59730(18) 0.0312(8) Uani 1 1 d . . . . .
C34 C 0.8452(4) 0.8432(3) 0.53737(18) 0.0319(8) Uani 1 1 d . . . . .
H34A H 0.874465 0.773460 0.508020 0.048 Uiso 1 1 calc GR . . . .
H34B H 0.939890 0.890981 0.557298 0.048 Uiso 1 1 calc GR . . . .
H34C H 0.771145 0.900090 0.508230 0.048 Uiso 1 1 calc GR . . . .
C35 C 0.8803(4) 0.6961(5) 0.6407(2) 0.0487(11) Uani 1 1 d . . . . .
H35A H 0.831078 0.662473 0.679747 0.073 Uiso 1 1 calc GR . . . .
H35B H 0.978157 0.740269 0.660002 0.073 Uiso 1 1 calc GR . . . .
H35C H 0.903850 0.625850 0.610394 0.073 Uiso 1 1 calc GR . . . .
C36 C 0.7186(5) 0.8988(4) 0.6419(2) 0.0530(12) Uani 1 1 d . . . . .
H36A H 0.631813 0.946068 0.614096 0.080 Uiso 1 1 calc GR . . . .
H36B H 0.808374 0.955882 0.655592 0.080 Uiso 1 1 calc GR . . . .
H36C H 0.684047 0.864423 0.684569 0.080 Uiso 1 1 calc GR . . . .

loop_
_atom_site_aniso_label
_atom_site_aniso_U_11
_atom_site_aniso_U_22
_atom_site_aniso_U_33
_atom_site_aniso_U_23
_atom_site_aniso_U_13
_atom_site_aniso_U_12
Zn1 0.02661(18) 0.02440(17) 0.02879(17) 0.0064(2) 0.00372(13) 0.0057(2)
Si1 0.0179(4) 0.0206(4) 0.0200(4) 0.0005(3) 0.0039(3) 0.0023(3)
N1 0.0177(13) 0.0215(13) 0.0199(12) 0.0004(10) 0.0047(10) 0.0012(10)
N2 0.0195(13) 0.0262(14) 0.0231(13) -0.0044(11) 0.0050(10) -0.0009(11)
C8 0.0305(19) 0.0243(17) 0.0399(19) -0.0021(14) 0.0011(15) 0.0031(13)
C1 0.0181(15) 0.0250(17) 0.0229(15) 0.0014(13) 0.0030(12) 0.0037(12)
C2 0.0216(16) 0.0234(16) 0.0234(15) -0.0044(13) 0.0029(12) -0.0037(12)
C3 0.0182(15) 0.0239(16) 0.0294(16) -0.0066(13) 0.0062(13) -0.0013(12)
C4 0.0203(16) 0.0207(15) 0.0305(16) -0.0035(13) 0.0007(13) 0.0003(12)
C5 0.0215(16) 0.0266(17) 0.0250(15) 0.0023(13) 0.0039(12) 0.0018(13)
C6 0.041(2) 0.0306(18) 0.0254(16) 0.0007(14) 0.0109(14) 0.0032(15)
C7 0.035(2) 0.0323(18) 0.0336(18) -0.0088(15) 0.0105(15) 0.0012(15)
C9 0.043(2) 0.036(2) 0.0281(17) 0.0113(15) 0.0122(16) 0.0171(16)
C10 0.043(2) 0.0244(17) 0.0256(17) 0.0041(14) -0.0080(15) 0.0056(15)
C11 0.033(2) 0.0221(18) 0.062(2) 0.0127(18) -0.0181(18) -0.0005(15)
C12 0.032(2) 0.031(2) 0.064(2) 0.0182(19) 0.0128(18) 0.0133(16)
C13 0.047(2) 0.0246(17) 0.0302(17) 0.0041(15) 0.0024(17) 0.0095(14)
C14 0.0303(18) 0.0246(17) 0.0279(16) 0.0081(14) -0.0028(13) -0.0013(13)
C15 0.105(4) 0.047(2) 0.0240(18) 0.0042(18) 0.006(2) 0.017(3)
C16A 0.029(4) 0.038(4) 0.036(4) 0.000(3) 0.003(3) 0.000(3)
C16B 0.028(5) 0.028(5) 0.039(5) 0.001(4) -0.005(4) -0.001(3)
C17 0.079(4) 0.059(3) 0.095(4) 0.012(3) -0.061(3) -0.014(3)
C18 0.059(3) 0.040(2) 0.048(2) -0.0066(19) 0.001(2) -0.015(2)
C19 0.055(3) 0.057(3) 0.143(5) 0.051(3) 0.053(3) 0.037(3)
C20 0.107(4) 0.040(2) 0.036(2) -0.0057(19) -0.001(2) 0.022(3)
C21 0.037(2) 0.047(2) 0.063(3) 0.017(2) 0.0008(19) -0.0107(19)
C22 0.0183(15) 0.0224(15) 0.0234(15) 0.0023(13) 0.0030(12) 0.0058(12)
C23 0.0217(16) 0.0265(18) 0.0293(16) -0.0077(13) 0.0086(13) -0.0058(13)
C24 0.0230(17) 0.0308(19) 0.043(2) -0.0089(15) 0.0055(15) -0.0015(13)
C25 0.032(2) 0.037(2) 0.066(3) -0.028(2) 0.0213(19) -0.0051(16)
C26 0.041(2) 0.056(3) 0.038(2) -0.0224(19) 0.0196(18) -0.019(2)
C27 0.043(2) 0.056(2) 0.0279(17) -0.0062(17) 0.0108(16) -0.0139(19)
C28 0.0317(19) 0.042(2) 0.0303(17) 0.0001(15) 0.0106(15) -0.0005(15)
C29 0.0203(15) 0.0227(16) 0.0276(15) 0.0014(13) 0.0057(12) -0.0023(12)
C30 0.0216(17) 0.034(2) 0.0396(19) -0.0015(15) 0.0013(14) -0.0008(14)
C31 0.032(2) 0.0300(19) 0.057(2) -0.0157(18) 0.0118(17) -0.0080(15)
C32 0.033(2) 0.043(2) 0.0399(19) 0.0083(17) 0.0062(16) -0.0124(16)
C33 0.0209(17) 0.043(2) 0.0299(17) -0.0077(15) 0.0054(14) -0.0070(14)
C34 0.0261(18) 0.034(2) 0.0369(18) -0.0011(16) 0.0083(15) -0.0060(15)
C35 0.027(2) 0.078(3) 0.038(2) 0.015(2) -0.0050(17) -0.0089(19)
C36 0.041(2) 0.064(3) 0.060(3) -0.036(2) 0.0232(19) -0.029(2)

loop_
_atom_type_symbol
_atom_type_description
_atom_type_scat_dispersion_real
_atom_type_scat_dispersion_imag
_atom_type_scat_source
C C 0.0033 0.0016 'International Tables Vol C Tables 4.2.6.8 and 6.1.1.4'
H H 0.0000 0.0000 'International Tables Vol C Tables 4.2.6.8 and 6.1.1.4'
N N 0.0061 0.0033 'International Tables Vol C Tables 4.2.6.8 and 6.1.1.4'
Si Si 0.0817 0.0704 'International Tables Vol C Tables 4.2.6.8 and 6.1.1.4'
Zn Zn 0.2839 1.4301 'International Tables Vol C Tables 4.2.6.8 and 6.1.1.4'

loop_
_geom_angle_atom_site_label_1
_geom_angle_atom_site_label_2
_geom_angle_atom_site_label_3
_geom_angle
_geom_angle_site_symmetry_1
_geom_angle_site_symmetry_3
_geom_angle_publ_flag
C10 Zn1 Si1 157.05(10) . . ?
C10 Zn1 C11 37.83(15) . . ?
C10 Zn1 C12 62.10(14) . . ?
C10 Zn1 C13 61.63(12) . . ?
C10 Zn1 C14 37.22(12) . . ?
C11 Zn1 Si1 154.11(10) . . ?
C11 Zn1 C12 37.22(15) . . ?
C11 Zn1 C13 61.64(13) . . ?
C11 Zn1 C14 62.30(13) . . ?
C12 Zn1 Si1 140.68(10) . . ?
C12 Zn1 C13 36.24(13) . . ?
C13 Zn1 Si1 135.81(9) . . ?
C14 Zn1 Si1 143.59(9) . . ?
C14 Zn1 C12 61.19(13) . . ?
C14 Zn1 C13 36.49(13) . . ?
N1 Si1 Zn1 109.99(8) . . ?
N1 Si1 N2 70.52(11) . . ?
N2 Si1 Zn1 106.14(9) . . ?
C1 Si1 Zn1 122.55(10) . . ?
C1 Si1 N1 117.20(13) . . ?
C1 Si1 N2 118.84(13) . . ?
C22 N1 Si1 91.54(19) . . ?
C22 N1 C29 132.3(3) . . ?
C29 N1 Si1 134.17(19) . . ?
C22 N2 Si1 91.53(19) . . ?
C22 N2 C33 133.0(3) . . ?
C33 N2 Si1 134.3(2) . . ?
H8A C8 H8B 109.5 . . ?
H8A C8 H8C 109.5 . . ?
H8B C8 H8C 109.5 . . ?
C4 C8 H8A 109.5 . . ?
C4 C8 H8B 109.5 . . ?
C4 C8 H8C 109.5 . . ?
C2 C1 Si1 125.5(2) . . ?
C5 C1 Si1 128.0(2) . . ?
C5 C1 C2 106.4(3) . . ?
C1 C2 C6 126.0(3) . . ?
C3 C2 C1 108.4(3) . . ?
C3 C2 C6 125.6(3) . . ?
C2 C3 C4 108.1(3) . . ?
C2 C3 C7 126.8(3) . . ?
C4 C3 C7 125.1(3) . . ?
C3 C4 C8 125.3(3) . . ?
C5 C4 C8 126.0(3) . . ?
C5 C4 C3 108.7(3) . . ?
C1 C5 C9 126.3(3) . . ?
C4 C5 C1 108.5(3) . . ?
C4 C5 C9 125.2(3) . . ?
C2 C6 H6A 109.5 . . ?
C2 C6 H6B 109.5 . . ?
C2 C6 H6C 109.5 . . ?
H6A C6 H6B 109.5 . . ?
H6A C6 H6C 109.5 . . ?
H6B C6 H6C 109.5 . . ?
C3 C7 H7A 109.5 . . ?
C3 C7 H7B 109.5 . . ?
C3 C7 H7C 109.5 . . ?
H7A C7 H7B 109.5 . . ?
H7A C7 H7C 109.5 . . ?
H7B C7 H7C 109.5 . . ?
C5 C9 H9A 109.5 . . ?
C5 C9 H9B 109.5 . . ?
C5 C9 H9C 109.5 . . ?
H9A C9 H9B 109.5 . . ?
H9A C9 H9C 109.5 . . ?
H9B C9 H9C 109.5 . . ?
C11 C10 Zn1 71.3(2) . . ?
C11 C10 C15 127.1(4) . . ?
C14 C10 Zn1 72.94(18) . . ?
C14 C10 C11 107.9(3) . . ?
C14 C10 C15 124.8(4) . . ?
C15 C10 Zn1 126.1(3) . . ?
C10 C11 Zn1 70.85(18) . . ?
C10 C11 C16A 140.5(5) . . ?
C10 C11 C16B 110.3(5) . . ?
C12 C11 Zn1 73.5(2) . . ?
C12 C11 C10 107.5(3) . . ?
C12 C11 C16A 112.0(5) . . ?
C12 C11 C16B 141.6(5) . . ?
C16A C11 Zn1 122.0(3) . . ?
C16B C11 Zn1 126.1(4) . . ?
C11 C12 Zn1 69.31(19) . . ?
C11 C12 C19 127.8(4) . . ?
C13 C12 Zn1 72.18(19) . . ?
C13 C12 C11 108.0(3) . . ?
C13 C12 C19 124.1(4) . . ?
C19 C12 Zn1 127.6(3) . . ?
C12 C13 Zn1 71.6(2) . . ?
C12 C13 C14 108.6(3) . . ?
C12 C13 C20 126.6(4) . . ?
C14 C13 Zn1 70.66(18) . . ?
C14 C13 C20 124.7(4) . . ?
C20 C13 Zn1 126.8(2) . . ?
C10 C14 Zn1 69.84(19) . . ?
C10 C14 C21 126.0(4) . . ?
C13 C14 Zn1 72.85(19) . . ?
C13 C14 C10 108.1(3) . . ?
C13 C14 C21 125.8(3) . . ?
C21 C14 Zn1 126.3(2) . . ?
C10 C15 H15A 109.5 . . ?
C10 C15 H15B 109.5 . . ?
C10 C15 H15C 109.5 . . ?
H15A C15 H15B 109.5 . . ?
H15A C15 H15C 109.5 . . ?
H15B C15 H15C 109.5 . . ?
C11 C16A H16A 107.0 . . ?
C17 C16A C11 109.5(6) . . ?
C17 C16A H16A 107.0 . . ?
C18 C16A C11 113.4(5) . . ?
C18 C16A H16A 107.0 . . ?
C18 C16A C17 112.5(6) . . ?
C11 C16B H16B 104.6 . . ?
C17 C16B C11 110.0(6) . . ?
C17 C16B H16B 104.6 . . ?
C17 C16B C18 120.1(7) . . ?
C18 C16B C11 111.4(6) . . ?
C18 C16B H16B 104.6 . . ?
C16A C17 H17A 109.5 . . ?
C16A C17 H17B 109.5 . . ?
C16A C17 H17C 109.5 . . ?
C16B C17 H17D 109.5 . . ?
C16B C17 H17E 109.5 . . ?
C16B C17 H17F 109.5 . . ?
H17D C17 H17E 109.5 . . ?
H17D C17 H17F 109.5 . . ?
H17E C17 H17F 109.5 . . ?
H17A C17 H17B 109.5 . . ?
H17A C17 H17C 109.5 . . ?
H17B C17 H17C 109.5 . . ?
C16A C18 H18A 109.5 . . ?
C16A C18 H18B 109.5 . . ?
C16A C18 H18C 109.5 . . ?
C16B C18 H18D 109.5 . . ?
C16B C18 H18E 109.5 . . ?
C16B C18 H18F 109.5 . . ?
H18D C18 H18E 109.5 . . ?
H18D C18 H18F 109.5 . . ?
H18E C18 H18F 109.5 . . ?
H18A C18 H18B 109.5 . . ?
H18A C18 H18C 109.5 . . ?
H18B C18 H18C 109.5 . . ?
C12 C19 H19A 109.5 . . ?
C12 C19 H19B 109.5 . . ?
C12 C19 H19C 109.5 . . ?
H19A C19 H19B 109.5 . . ?
H19A C19 H19C 109.5 . . ?
H19B C19 H19C 109.5 . . ?
C13 C20 H20A 109.5 . . ?
C13 C20 H20B 109.5 . . ?
C13 C20 H20C 109.5 . . ?
H20A C20 H20B 109.5 . . ?
H20A C20 H20C 109.5 . . ?
H20B C20 H20C 109.5 . . ?
C14 C21 H21A 109.5 . . ?
C14 C21 H21B 109.5 . . ?
C14 C21 H21C 109.5 . . ?
H21A C21 H21B 109.5 . . ?
H21A C21 H21C 109.5 . . ?
H21B C21 H21C 109.5 . . ?
N1 C22 C23 127.2(3) . . ?
N2 C22 N1 106.3(3) . . ?
N2 C22 C23 126.5(3) . . ?
C24 C23 C22 120.8(3) . . ?
C24 C23 C28 119.8(3) . . ?
C28 C23 C22 119.3(3) . . ?
C23 C24 H24 120.6 . . ?
C23 C24 C25 118.8(3) . . ?
C25 C24 H24 120.6 . . ?
C24 C25 H25 119.5 . . ?
C26 C25 C24 120.9(4) . . ?
C26 C25 H25 119.5 . . ?
C25 C26 H26 119.8 . . ?
C25 C26 C27 120.5(3) . . ?
C27 C26 H26 119.8 . . ?
C26 C27 H27 120.2 . . ?
C26 C27 C28 119.6(4) . . ?
C28 C27 H27 120.2 . . ?
C23 C28 H28 119.9 . . ?
C27 C28 C23 120.3(4) . . ?
C27 C28 H28 119.9 . . ?
N1 C29 C30 109.9(2) . . ?
N1 C29 C31 106.0(2) . . ?
N1 C29 C32 111.8(2) . . ?
C30 C29 C32 109.4(3) . . ?
C31 C29 C30 109.8(3) . . ?
C31 C29 C32 109.9(3) . . ?
C29 C30 H30A 109.5 . . ?
C29 C30 H30B 109.5 . . ?
C29 C30 H30C 109.5 . . ?
H30A C30 H30B 109.5 . . ?
H30A C30 H30C 109.5 . . ?
H30B C30 H30C 109.5 . . ?
C29 C31 H31A 109.5 . . ?
C29 C31 H31B 109.5 . . ?
C29 C31 H31C 109.5 . . ?
H31A C31 H31B 109.5 . . ?
H31A C31 H31C 109.5 . . ?
H31B C31 H31C 109.5 . . ?
C29 C32 H32A 109.5 . . ?
C29 C32 H32B 109.5 . . ?
C29 C32 H32C 109.5 . . ?
H32A C32 H32B 109.5 . . ?
H32A C32 H32C 109.5 . . ?
H32B C32 H32C 109.5 . . ?
N2 C33 C34 105.9(3) . . ?
N2 C33 C35 107.9(3) . . ?
N2 C33 C36 111.3(3) . . ?
C34 C33 C35 109.6(3) . . ?
C34 C33 C36 109.3(3) . . ?
C35 C33 C36 112.7(3) . . ?
C33 C34 H34A 109.5 . . ?
C33 C34 H34B 109.5 . . ?
C33 C34 H34C 109.5 . . ?
H34A C34 H34B 109.5 . . ?
H34A C34 H34C 109.5 . . ?
H34B C34 H34C 109.5 . . ?
C33 C35 H35A 109.5 . . ?
C33 C35 H35B 109.5 . . ?
C33 C35 H35C 109.5 . . ?
H35A C35 H35B 109.5 . . ?
H35A C35 H35C 109.5 . . ?
H35B C35 H35C 109.5 . . ?
C33 C36 H36A 109.5 . . ?
C33 C36 H36B 109.5 . . ?
C33 C36 H36C 109.5 . . ?
H36A C36 H36B 109.5 . . ?
H36A C36 H36C 109.5 . . ?
H36B C36 H36C 109.5 . . ?

loop_
_geom_bond_atom_site_label_1
_geom_bond_atom_site_label_2
_geom_bond_distance
_geom_bond_site_symmetry_2
_geom_bond_publ_flag
Zn1 Si1 2.3056(9) . ?
Zn1 C10 2.203(3) . ?
Zn1 C11 2.210(3) . ?
Zn1 C12 2.264(3) . ?
Zn1 C13 2.272(3) . ?
Zn1 C14 2.244(3) . ?
Si1 N1 1.839(3) . ?
Si1 N2 1.844(3) . ?
Si1 C1 1.777(3) . ?
N1 C22 1.332(4) . ?
N1 C29 1.482(4) . ?
N2 C22 1.325(4) . ?
N2 C33 1.485(4) . ?
C8 H8A 0.9800 . ?
C8 H8B 0.9800 . ?
C8 H8C 0.9800 . ?
C8 C4 1.505(5) . ?
C1 C2 1.438(4) . ?
C1 C5 1.435(4) . ?
C2 C3 1.384(4) . ?
C2 C6 1.506(4) . ?
C3 C4 1.429(4) . ?
C3 C7 1.507(4) . ?
C4 C5 1.374(4) . ?
C5 C9 1.511(4) . ?
C6 H6A 0.9800 . ?
C6 H6B 0.9800 . ?
C6 H6C 0.9800 . ?
C7 H7A 0.9800 . ?
C7 H7B 0.9800 . ?
C7 H7C 0.9800 . ?
C9 H9A 0.9800 . ?
C9 H9B 0.9800 . ?
C9 H9C 0.9800 . ?
C10 C11 1.430(6) . ?
C10 C14 1.420(5) . ?
C10 C15 1.506(5) . ?
C11 C12 1.429(6) . ?
C11 C16A 1.535(8) . ?
C11 C16B 1.608(9) . ?
C12 C13 1.411(5) . ?
C12 C19 1.497(6) . ?
C13 C14 1.414(5) . ?
C13 C20 1.513(5) . ?
C14 C21 1.498(5) . ?
C15 H15A 0.9800 . ?
C15 H15B 0.9800 . ?
C15 H15C 0.9800 . ?
C16A H16A 1.0000 . ?
C16A C17 1.531(9) . ?
C16A C18 1.499(9) . ?
C16B H16B 1.0000 . ?
C16B C17 1.448(10) . ?
C16B C18 1.461(9) . ?
C17 H17D 0.9800 . ?
C17 H17E 0.9800 . ?
C17 H17F 0.9800 . ?
C17 H17A 0.9800 . ?
C17 H17B 0.9800 . ?
C17 H17C 0.9800 . ?
C18 H18D 0.9800 . ?
C18 H18E 0.9800 . ?
C18 H18F 0.9800 . ?
C18 H18A 0.9800 . ?
C18 H18B 0.9800 . ?
C18 H18C 0.9800 . ?
C19 H19A 0.9800 . ?
C19 H19B 0.9800 . ?
C19 H19C 0.9800 . ?
C20 H20A 0.9800 . ?
C20 H20B 0.9800 . ?
C20 H20C 0.9800 . ?
C21 H21A 0.9800 . ?
C21 H21B 0.9800 . ?
C21 H21C 0.9800 . ?
C22 C23 1.488(4) . ?
C23 C24 1.387(5) . ?
C23 C28 1.397(5) . ?
C24 H24 0.9500 . ?
C24 C25 1.396(5) . ?
C25 H25 0.9500 . ?
C25 C26 1.370(6) . ?
C26 H26 0.9500 . ?
C26 C27 1.375(6) . ?
C27 H27 0.9500 . ?
C27 C28 1.386(5) . ?
C28 H28 0.9500 . ?
C29 C30 1.528(4) . ?
C29 C31 1.521(5) . ?
C29 C32 1.529(4) . ?
C30 H30A 0.9800 . ?
C30 H30B 0.9800 . ?
C30 H30C 0.9800 . ?
C31 H31A 0.9800 . ?
C31 H31B 0.9800 . ?
C31 H31C 0.9800 . ?
C32 H32A 0.9800 . ?
C32 H32B 0.9800 . ?
C32 H32C 0.9800 . ?
C33 C34 1.523(5) . ?
C33 C35 1.524(5) . ?
C33 C36 1.533(5) . ?
C34 H34A 0.9800 . ?
C34 H34B 0.9800 . ?
C34 H34C 0.9800 . ?
C35 H35A 0.9800 . ?
C35 H35B 0.9800 . ?
C35 H35C 0.9800 . ?
C36 H36A 0.9800 . ?
C36 H36B 0.9800 . ?
C36 H36C 0.9800 . ?
